data_2209884
loop_
_publ_author_name
'Aghabozorg, Hossein'
'Aghajani, Zahra'
'Sharif, Mahboubeh A.'

_publ_section_title
;
 Bis(2,4,6-triamino-1,3,5-triazin-1-ium)
 bis(pyridine-2,6-dicarboxylato-\k^3^<i>O</i>,<i>N</i>,<i>O</i>')cadmate(II)
;
_journal_coeditor_code HK2076
_journal_issue 8
_journal_name_full 'Acta Crystallographica Section E'
_journal_page_first m1930
_journal_page_last m1932
_journal_paper_doi 10.1107/S1600536806027772
_journal_volume 62
_journal_year 2006
_chemical_formula_iupac '(C3 H7 N6)2 [Cd (C7 H3 N O4)2]'
_chemical_formula_moiety '2C3 H7 N6 + , C14 H6 Cd N2 O8 2-'
_chemical_formula_sum 'C20 H20 Cd N14 O8'
_chemical_formula_weight 696.90
_chemical_name_systematic
;
Bis(2,4,6-triamino-1,3,5-triazin-1-ium)
bis(pyridine-2,6-dicarboxylato-\k^3^O,N,O')cadmate(II)
;
_space_group_IT_number 9
_symmetry_cell_setting monoclinic
_symmetry_space_group_name_Hall 'C -2yc'
_symmetry_space_group_name_H-M 'C 1 c 1'
_atom_sites_solution_hydrogens mixed
_atom_sites_solution_primary direct
_atom_sites_solution_secondary difmap
_audit_creation_method SHELXL97
_cell_angle_alpha 90.00
_cell_angle_beta 100.803(16)
_cell_angle_gamma 90.00
_cell_formula_units_Z 4
_cell_length_a 10.552(2)
_cell_length_b 10.5640(19)
_cell_length_c 22.238(4)
_cell_measurement_reflns_used 24
_cell_measurement_temperature 193(2)
_cell_measurement_theta_max 13
_cell_measurement_theta_min 12
_cell_volume 2435.0(8)
_computing_cell_refinement P3/PC
_computing_data_collection 'P3/PC (Siemens, 1989)'
_computing_data_reduction P3/PC
_computing_molecular_graphics SHELXTL-Plus
_computing_publication_material SHELXTL-Plus
_computing_structure_refinement SHELXTL-Plus
_computing_structure_solution 'SHELXTL-Plus (Sheldrick, 1998)'
_diffrn_ambient_temperature 193(2)
_diffrn_measured_fraction_theta_full 0.977
_diffrn_measured_fraction_theta_max 0.977
_diffrn_measurement_device_type 'Rebuilt Syntex P2~1~/Siemens P3 four-circle'
_diffrn_measurement_method \w/2\q
_diffrn_radiation_monochromator graphite
_diffrn_radiation_source 'normal-focus sealed tube'
_diffrn_radiation_type MoK\a
_diffrn_radiation_wavelength 0.71073
_diffrn_reflns_av_R_equivalents 0.0270
_diffrn_reflns_av_sigmaI/netI 0.0381
_diffrn_reflns_limit_h_max 14
_diffrn_reflns_limit_h_min 0
_diffrn_reflns_limit_k_max 14
_diffrn_reflns_limit_k_min 0
_diffrn_reflns_limit_l_max 29
_diffrn_reflns_limit_l_min -30
_diffrn_reflns_number 3581
_diffrn_reflns_theta_full 29.06
_diffrn_reflns_theta_max 29.06
_diffrn_reflns_theta_min 2.75
_diffrn_standards_decay_% 3
_diffrn_standards_interval_count 98
_diffrn_standards_number 2
_exptl_absorpt_coefficient_mu 0.979
_exptl_absorpt_correction_type none
_exptl_crystal_colour colourless
_exptl_crystal_density_diffrn 1.901
_exptl_crystal_density_method 'not measured'
_exptl_crystal_description prism
_exptl_crystal_F_000 1400
_exptl_crystal_size_max 0.20
_exptl_crystal_size_mid 0.20
_exptl_crystal_size_min 0.15
_refine_diff_density_max 1.358
_refine_diff_density_min -0.431
_refine_ls_abs_structure_details 'Flack (1983), with 137 Friedel pairs'
_refine_ls_abs_structure_Flack 0.01(2)
_refine_ls_extinction_method none
_refine_ls_goodness_of_fit_ref 1.001
_refine_ls_hydrogen_treatment constr
_refine_ls_matrix_type full
_refine_ls_number_parameters 388
_refine_ls_number_reflns 3343
_refine_ls_number_restraints 2
_refine_ls_restrained_S_all 1.001
_refine_ls_R_factor_all 0.0340
_refine_ls_R_factor_gt 0.0269
_refine_ls_shift/su_max 0.001
_refine_ls_shift/su_mean 0.000
_refine_ls_structure_factor_coef Fsqd
_refine_ls_weighting_details 'calc w = 1/[\s^2^(Fo^2^)+(0.0469P)^2^] where P=(Fo^2^+2Fc^2^)/3'
_refine_ls_weighting_scheme calc
_refine_ls_wR_factor_gt 0.0680
_refine_ls_wR_factor_ref 0.0691
_reflns_number_gt 3035
_reflns_number_total 3343
_reflns_threshold_expression I>2\s(I)
_cod_data_source_file hk2076.cif
_cod_data_source_block I
_cod_depositor_comments
;
The following automatic conversions were performed:

'_atom_sites_solution_hydrogens' value 'geom and difmap' was changed
to 'mixed'.

Automatic conversion script
Id: cif_fix_values 6452 2018-10-05 10:23:21Z andrius 
;
_cod_original_cell_volume 2434.9(8)
_cod_original_sg_symbol_H-M 'C c'
_cod_database_code 2209884
_cod_database_fobs_code 2209884

loop_
_symmetry_equiv_pos_as_xyz
'x, y, z'
'x, -y, z+1/2'
'x+1/2, y+1/2, z'
'x+1/2, -y+1/2, z+1/2'

loop_
_atom_site_type_symbol
_atom_site_label
_atom_site_fract_x
_atom_site_fract_y
_atom_site_fract_z
_atom_site_U_iso_or_equiv
_atom_site_adp_type
_atom_site_calc_flag
_atom_site_refinement_flags
_atom_site_occupancy
Cd Cd1 0.83033(3) 0.15210(2) 0.18035(2) 0.01685(7) Uani d . 1
O O1 0.9065(3) -0.0420(3) 0.14578(13) 0.0206(6) Uani d . 1
O O2 0.9035(4) -0.1519(3) 0.05905(15) 0.0260(7) Uani d . 1
O O3 0.7266(3) 0.3474(3) 0.14567(13) 0.0225(6) Uani d . 1
O O4 0.6809(4) 0.4706(3) 0.06166(15) 0.0258(7) Uani d . 1
O O5 0.6470(3) 0.0629(3) 0.21370(13) 0.0210(6) Uani d . 1
O O6 0.5537(3) 0.0530(4) 0.29635(15) 0.0276(7) Uani d . 1
O O7 1.0377(3) 0.2428(3) 0.21604(13) 0.0230(6) Uani d . 1
O O8 1.1788(3) 0.2782(4) 0.30368(15) 0.0250(7) Uani d . 1
N N1 0.8007(5) 0.1578(4) 0.0797(2) 0.0117(10) Uani d . 1
N N2 0.8611(6) 0.1648(4) 0.2809(3) 0.0146(10) Uani d . 1
C C1 0.8417(4) 0.0619(4) 0.04979(18) 0.0141(7) Uani d . 1
C C2 0.8387(4) 0.0677(4) -0.01253(17) 0.0169(8) Uani d . 1
H H2A 0.8727 0.0004 -0.0330 0.020 Uiso calc R 1
C C3 0.7856(6) 0.1730(5) -0.0446(3) 0.0187(11) Uani d . 1
H H3A 0.7798 0.1776 -0.0877 0.022 Uiso calc R 1
C C4 0.7409(4) 0.2713(4) -0.01342(18) 0.0155(8) Uani d . 1
H H4A 0.7036 0.3442 -0.0347 0.019 Uiso calc R 1
C C5 0.7513(4) 0.2620(4) 0.04946(17) 0.0142(7) Uani d . 1
C C6 0.8894(4) -0.0550(4) 0.08728(18) 0.0166(7) Uani d . 1
C C7 0.7156(4) 0.3702(4) 0.08865(18) 0.0161(8) Uani d . 1
C C8 0.7673(4) 0.1276(4) 0.31017(18) 0.0136(7) Uani d . 1
C C9 0.7797(4) 0.1436(4) 0.37295(18) 0.0161(7) Uani d . 1
H H9A 0.7146 0.1144 0.3938 0.019 Uiso calc R 1
C C10 0.8888(5) 0.2031(5) 0.4044(2) 0.0169(10) Uani d . 1
H H10A 0.8989 0.2168 0.4472 0.020 Uiso calc R 1
C C11 0.9831(4) 0.2425(4) 0.37324(18) 0.0167(8) Uani d . 1
H H11A 1.0576 0.2853 0.3942 0.020 Uiso calc R 1
C C12 0.9681(4) 0.2191(4) 0.31104(17) 0.0139(7) Uani d . 1
C C13 0.6453(4) 0.0758(4) 0.27040(19) 0.0168(8) Uani d . 1
C C14 1.0716(4) 0.2505(4) 0.27465(18) 0.0154(7) Uani d . 1
N N3 0.5995(5) 0.4132(5) 0.2574(2) 0.0161(9) Uani d . 1
H H3 0.5823 0.4176 0.2177 0.019 Uiso d R 1
N N4 0.7450(4) 0.4616(4) 0.34703(15) 0.0150(6) Uani d . 1
N N5 0.5377(4) 0.3661(3) 0.35066(16) 0.0168(7) Uani d . 1
N N6 0.7972(3) 0.4946(3) 0.25138(16) 0.0184(7) Uani d . 1
H H6A 0.8738 0.5209 0.2625 0.022 Uiso d R 1
H H6B 0.7928 0.4744 0.2169 0.022 Uiso d R 1
N N7 0.6850(5) 0.4106(5) 0.4373(2) 0.0192(10) Uani d . 1
H H7A 0.6455 0.3717 0.4573 0.023 Uiso d R 1
H H7B 0.7534 0.4443 0.4577 0.023 Uiso d R 1
N N8 0.3990(4) 0.3323(4) 0.25846(17) 0.0216(8) Uani d . 1
H H8A 0.3367 0.3158 0.2765 0.026 Uiso d R 1
H H8B 0.3815 0.3381 0.2176 0.026 Uiso d R 1
C C15 0.7161(4) 0.4569(4) 0.28633(17) 0.0131(7) Uani d . 1
C C16 0.6538(6) 0.4133(5) 0.3768(3) 0.0155(10) Uani d . 1
C C17 0.5109(4) 0.3703(3) 0.28994(18) 0.0136(7) Uani d . 1
N N9 0.4729(4) 1.0041(3) 0.00957(15) 0.0160(7) Uani d . 1
N N10 0.5690(3) 0.7953(3) 0.01385(15) 0.0153(6) Uani d . 1
N N11 0.5580(5) 0.9071(4) 0.1036(2) 0.0151(9) Uani d . 1
H H11 0.5739 0.9129 0.1446 0.018 Uiso d R 1
N N12 0.4808(5) 0.8895(5) -0.0769(2) 0.0215(11) Uani d . 1
H H12A 0.4295 0.9578 -0.0957 0.026 Uiso d R 1
H H12B 0.5078 0.8339 -0.0947 0.026 Uiso d R 1
N N13 0.6403(4) 0.7068(3) 0.10938(16) 0.0189(7) Uani d . 1
H H13A 0.6525 0.6396 0.0928 0.023 Uiso d R 1
H H13B 0.6393 0.6980 0.1460 0.023 Uiso d R 1
N N14 0.4759(4) 1.1085(3) 0.10096(17) 0.0203(7) Uani d . 1
H H14A 0.4983 1.1007 0.1362 0.024 Uiso d R 1
H H14B 0.4596 1.1791 0.0829 0.024 Uiso d R 1
C C18 0.5078(5) 0.8964(5) -0.0155(3) 0.0142(10) Uani d . 1
C C19 0.5892(4) 0.8008(4) 0.07447(17) 0.0134(7) Uani d . 1
C C20 0.5011(4) 1.0094(4) 0.07007(19) 0.0154(7) Uani d . 1

loop_
_atom_site_aniso_label
_atom_site_aniso_U_11
_atom_site_aniso_U_22
_atom_site_aniso_U_33
_atom_site_aniso_U_12
_atom_site_aniso_U_13
_atom_site_aniso_U_23
Cd1 0.02118(12) 0.02157(12) 0.00768(9) -0.0004(2) 0.00235(7) -0.00029(17)
O1 0.0291(16) 0.0203(14) 0.0120(12) 0.0049(13) 0.0029(11) 0.0018(11)
O2 0.0396(19) 0.0151(13) 0.0219(15) 0.0080(15) 0.0020(14) -0.0004(12)
O3 0.0315(17) 0.0226(14) 0.0130(13) 0.0064(14) 0.0027(12) -0.0022(11)
O4 0.040(2) 0.0152(14) 0.0234(15) 0.0102(14) 0.0095(14) 0.0023(12)
O5 0.0200(15) 0.0297(16) 0.0115(13) -0.0085(13) -0.0015(11) -0.0015(12)
O6 0.0155(15) 0.044(2) 0.0246(16) -0.0100(14) 0.0069(12) -0.0043(15)
O7 0.0208(15) 0.0354(17) 0.0147(13) -0.0044(13) 0.0087(12) -0.0001(12)
O8 0.0138(14) 0.039(2) 0.0220(15) -0.0057(13) 0.0025(12) 0.0030(14)
N1 0.011(2) 0.013(2) 0.010(3) 0.0011(16) 0.0014(18) -0.0010(15)
N2 0.016(2) 0.015(2) 0.013(3) 0.0008(17) 0.001(2) 0.0003(16)
C1 0.0155(18) 0.0124(17) 0.0135(17) 0.0022(15) 0.0002(14) 0.0003(13)
C2 0.023(2) 0.0162(19) 0.0107(16) 0.0017(17) 0.0004(14) -0.0039(14)
C3 0.024(2) 0.021(2) 0.011(2) 0.0005(19) 0.0018(17) -0.0021(16)
C4 0.017(2) 0.0166(18) 0.0120(17) -0.0009(16) 0.0010(15) 0.0056(14)
C5 0.017(2) 0.0137(17) 0.0119(17) -0.0014(15) 0.0012(14) -0.0026(13)
C6 0.0171(19) 0.0187(19) 0.0152(17) 0.0046(15) 0.0062(14) 0.0025(14)
C7 0.0184(18) 0.0149(19) 0.0153(17) 0.0012(14) 0.0044(15) -0.0025(13)
C8 0.0119(17) 0.0154(19) 0.0132(17) 0.0003(14) 0.0018(13) 0.0008(13)
C9 0.0148(17) 0.020(2) 0.0144(17) -0.0012(17) 0.0039(14) 0.0024(15)
C10 0.019(2) 0.022(3) 0.010(2) 0.000(2) 0.0013(17) -0.0017(18)
C11 0.0133(19) 0.022(2) 0.0133(17) -0.0043(17) -0.0007(15) -0.0001(15)
C12 0.0119(18) 0.018(2) 0.0114(17) -0.0013(16) 0.0018(14) 0.0013(14)
C13 0.0119(17) 0.0206(19) 0.0165(18) -0.0049(15) -0.0010(14) -0.0011(14)
C14 0.0123(17) 0.0192(18) 0.0156(17) -0.0032(15) 0.0053(14) -0.0006(14)
N3 0.013(2) 0.025(2) 0.010(2) -0.0039(19) 0.0010(16) 0.0061(18)
N4 0.0149(16) 0.0172(16) 0.0125(15) -0.0027(14) 0.0017(12) 0.0013(12)
N5 0.0167(16) 0.0193(18) 0.0140(15) -0.0034(14) 0.0020(13) 0.0015(12)
N6 0.0128(15) 0.0269(18) 0.0161(15) -0.0099(14) 0.0045(12) -0.0055(13)
N7 0.025(2) 0.023(2) 0.010(2) -0.0052(17) 0.0030(17) -0.0012(15)
N8 0.0139(16) 0.034(2) 0.0154(15) -0.0076(15) -0.0008(13) 0.0019(14)
C15 0.0157(18) 0.0116(17) 0.0127(17) -0.0009(15) 0.0046(14) -0.0010(14)
C16 0.018(2) 0.012(2) 0.018(2) -0.0007(18) 0.0044(19) -0.0065(17)
C17 0.0139(18) 0.0124(19) 0.0152(17) -0.0002(14) 0.0045(14) 0.0014(13)
N9 0.0188(17) 0.0160(16) 0.0123(15) 0.0007(14) 0.0012(13) 0.0005(12)
N10 0.0184(17) 0.0156(16) 0.0120(14) 0.0022(14) 0.0033(13) -0.0013(12)
N11 0.022(2) 0.012(2) 0.010(2) 0.0068(19) 0.0015(17) 0.0033(16)
N12 0.028(3) 0.027(2) 0.011(2) 0.0080(18) 0.0050(18) -0.0001(16)
N13 0.0277(19) 0.0142(15) 0.0150(15) 0.0060(15) 0.0045(14) 0.0007(13)
N14 0.0259(19) 0.0147(15) 0.0174(16) 0.0079(15) -0.0034(14) -0.0025(13)
C18 0.012(2) 0.019(2) 0.011(2) -0.0007(19) 0.0024(18) -0.0021(17)
C19 0.0140(18) 0.0137(17) 0.0127(16) 0.0001(15) 0.0027(14) -0.0003(14)
C20 0.0169(19) 0.0126(17) 0.0162(18) 0.0007 0.0022(15) 0.0012(14)

loop_
_atom_type_symbol
_atom_type_description
_atom_type_scat_dispersion_real
_atom_type_scat_dispersion_imag
_atom_type_scat_source
C C 0.0033 0.0016 'International Tables Vol C Tables 4.2.6.8 and 6.1.1.4'
H H 0.0000 0.0000 'International Tables Vol C Tables 4.2.6.8 and 6.1.1.4'
N N 0.0061 0.0033 'International Tables Vol C Tables 4.2.6.8 and 6.1.1.4'
O O 0.0106 0.0060 'International Tables Vol C Tables 4.2.6.8 and 6.1.1.4'
Cd Cd -0.8075 1.2024 'International Tables Vol C Tables 4.2.6.8 and 6.1.1.4'

loop_
_geom_angle_atom_site_label_1
_geom_angle_atom_site_label_2
_geom_angle_atom_site_label_3
_geom_angle
_geom_angle_publ_flag
N2 Cd1 N1 174.93(11) yes
N2 Cd1 O1 112.68(14) ?
N1 Cd1 O1 71.80(13) yes
N2 Cd1 O7 71.70(17) yes
N1 Cd1 O7 105.91(15) ?
O1 Cd1 O7 96.27(12) yes
N2 Cd1 O5 71.53(16) yes
N1 Cd1 O5 110.91(15) ?
O1 Cd1 O5 95.88(11) yes
O7 Cd1 O5 143.17(10) yes
N2 Cd1 O3 104.25(14) ?
N1 Cd1 O3 71.32(13) yes
O1 Cd1 O3 143.06(10) yes
O7 Cd1 O3 95.54(12) yes
O5 Cd1 O3 95.28(12) yes
C6 O1 Cd1 115.2(3) ?
C7 O3 Cd1 115.8(3) ?
C13 O5 Cd1 115.3(3) ?
C14 O7 Cd1 115.2(3) ?
C5 N1 C1 120.4(5) ?
C5 N1 Cd1 120.0(3) ?
C1 N1 Cd1 119.4(3) ?
C12 N2 C8 121.0(5) ?
C12 N2 Cd1 119.2(4) ?
C8 N2 Cd1 119.5(4) ?
N1 C1 C2 121.3(4) ?
N1 C1 C6 116.7(4) ?
C2 C1 C6 121.9(4) ?
C3 C2 C1 119.0(4) ?
C3 C2 H2A 120.5 ?
C1 C2 H2A 120.5 ?
C4 C3 C2 119.3(5) ?
C4 C3 H3A 120.3 ?
C2 C3 H3A 120.3 ?
C3 C4 C5 118.9(4) ?
C3 C4 H4A 120.5 ?
C5 C4 H4A 120.5 ?
N1 C5 C4 120.9(4) ?
N1 C5 C7 116.2(4) ?
C4 C5 C7 122.8(4) ?
O2 C6 O1 126.9(4) ?
O2 C6 C1 117.2(4) ?
O1 C6 C1 115.9(4) ?
O4 C7 O3 127.4(4) ?
O4 C7 C5 116.5(4) ?
O3 C7 C5 116.1(3) ?
N2 C8 C9 120.9(4) ?
N2 C8 C13 116.4(4) ?
C9 C8 C13 122.6(4) ?
C10 C9 C8 118.5(4) ?
C10 C9 H9A 120.8 ?
C8 C9 H9A 120.8 ?
C9 C10 C11 119.7(4) ?
C9 C10 H10A 120.2 ?
C11 C10 H10A 120.2 ?
C10 C11 C12 119.3(4) ?
C10 C11 H11A 120.4 ?
C12 C11 H11A 120.4 ?
N2 C12 C11 120.6(4) ?
N2 C12 C14 117.0(4) ?
C11 C12 C14 122.4(4) ?
O6 C13 O5 126.7(4) ?
O6 C13 C8 116.7(4) ?
O5 C13 C8 116.6(4) ?
O8 C14 O7 126.9(4) ?
O8 C14 C12 117.2(3) ?
O7 C14 C12 115.9(3) ?
C15 N3 C17 120.8(4) ?
C15 N3 H3 117.5 ?
C17 N3 H3 121.6 ?
C15 N4 C16 115.5(4) ?
C17 N5 C16 115.4(4) ?
C15 N6 H6A 128.0 ?
C15 N6 H6B 124.3 ?
H6A N6 H6B 104.6 ?
C16 N7 H7A 122.2 ?
C16 N7 H7B 123.7 ?
H7A N7 H7B 113.9 ?
C17 N8 H8A 120.5 ?
C17 N8 H8B 120.8 ?
H8A N8 H8B 117.5 ?
N4 C15 N6 122.5(4) ?
N4 C15 N3 120.6(4) ?
N6 C15 N3 116.9(4) ?
N7 C16 N5 117.6(5) ?
N7 C16 N4 115.9(5) ?
N5 C16 N4 126.5(5) ?
N8 C17 N5 122.0(4) ?
N8 C17 N3 117.0(4) ?
N5 C17 N3 121.0(4) ?
C20 N9 C18 115.4(4) ?
C19 N10 C18 115.3(4) ?
C19 N11 C20 120.4(4) ?
C19 N11 H11 121.3 ?
C20 N11 H11 118.3 ?
C18 N12 H12A 113.6 ?
C18 N12 H12B 121.3 ?
H12A N12 H12B 125.1 ?
C19 N13 H13A 118.1 ?
C19 N13 H13B 126.3 ?
H13A N13 H13B 112.2 ?
C20 N14 H14A 113.0 ?
C20 N14 H14B 119.9 ?
H14A N14 H14B 124.4 ?
N12 C18 N10 116.1(5) ?
N12 C18 N9 116.3(5) ?
N10 C18 N9 127.6(5) ?
N13 C19 N10 122.6(4) ?
N13 C19 N11 116.8(4) ?
N10 C19 N11 120.6(4) ?
N14 C20 N9 122.7(4) ?
N14 C20 N11 116.9(4) ?
N9 C20 N11 120.4(4) ?

loop_
_geom_bond_atom_site_label_1
_geom_bond_atom_site_label_2
_geom_bond_distance
_geom_bond_publ_flag
Cd1 N2 2.203(6) yes
Cd1 N1 2.202(5) yes
Cd1 O1 2.381(3) yes
Cd1 O7 2.384(3) yes
Cd1 O5 2.391(3) yes
Cd1 O3 2.394(3) yes
O1 C6 1.287(5) ?
O2 C6 1.225(5) ?
O3 C7 1.274(5) ?
O4 C7 1.240(5) ?
O5 C13 1.272(5) ?
O6 C13 1.239(5) ?
O7 C14 1.288(5) ?
O8 C14 1.228(5) ?
N1 C5 1.343(6) ?
N1 C1 1.328(6) ?
N2 C12 1.329(7) ?
N2 C8 1.341(7) ?
C1 C2 1.382(5) ?
C1 C6 1.521(5) ?
C2 C3 1.382(7) ?
C2 H2A 0.9500 ?
C3 C4 1.380(7) ?
C3 H3A 0.9500 ?
C4 C5 1.386(5) ?
C4 H4A 0.9500 ?
C5 C7 1.527(5) ?
C8 C9 1.388(5) ?
C8 C13 1.520(5) ?
C9 C10 1.381(7) ?
C9 H9A 0.9500 ?
C10 C11 1.379(7) ?
C10 H10A 0.9500 ?
C11 C12 1.385(5) ?
C11 H11A 0.9500 ?
C12 C14 1.513(6) ?
N3 C15 1.358(6) ?
N3 C17 1.363(6) ?
N3 H3 0.8679 ?
N4 C15 1.328(5) ?
N4 C16 1.365(7) ?
N5 C17 1.328(5) ?
N5 C16 1.349(7) ?
N6 C15 1.321(5) ?
N6 H6A 0.8466 ?
N6 H6B 0.7884 ?
N7 C16 1.325(8) ?
N7 H7A 0.7807 ?
N7 H7B 0.8550 ?
N8 C17 1.317(5) ?
N8 H8A 0.8492 ?
N8 H8B 0.8956 ?
N9 C20 1.323(5) ?
N9 C18 1.348(7) ?
N10 C19 1.326(5) ?
N10 C18 1.351(7) ?
N11 C19 1.367(6) ?
N11 C20 1.384(6) ?
N11 H11 0.8985 ?
N12 C18 1.345(8) ?
N12 H12A 0.9494 ?
N12 H12B 0.7901 ?
N13 C19 1.312(5) ?
N13 H13A 0.8210 ?
N13 H13B 0.8225 ?
N14 C20 1.306(5) ?
N14 H14A 0.7800 ?
N14 H14B 0.8485 ?

loop_
_geom_hbond_atom_site_label_D
_geom_hbond_atom_site_label_H
_geom_hbond_atom_site_label_A
_geom_hbond_site_symmetry_A
_geom_hbond_distance_DH
_geom_hbond_distance_HA
_geom_hbond_distance_DA
_geom_hbond_angle_DHA
_geom_hbond_publ_flag
N3 H3 O1 3_455 0.868 2.252 2.939(5) 136 ?
N3 H3 O3 1_555 0.868 2.520 3.115(5) 127 ?
N6 H6A O6 3_555 0.847 1.936 2.773(5) 170 yes
N6 H6B O3 1_555 0.788 2.094 2.801(5) 149 yes
N7 H7A N10 2_565 0.781 2.393 3.147(6) 163 ?
N7 H7B N9 4_565 0.855 2.447 3.285(6) 167 ?
N8 H8A O8 1_455 0.849 1.918 2.759(5) 170 yes
N8 H8B O1 3_455 0.896 2.093 2.850(5) 142 yes
N11 H11 O5 1_565 0.899 2.242 2.954(6) 136 yes
N11 H11 O7 3_455 0.899 2.475 3.085(5) 126 ?
N12 H12A N4 4_464 0.949 2.283 3.154(6) 152 yes
N13 H13A O4 1_555 0.821 1.958 2.776(5) 174 yes
N13 H13B O7 3_455 0.823 2.103 2.812(5) 144 yes
N14 H14A O5 1_565 0.780 2.139 2.842(5) 150 yes
N14 H14B O2 3_465 0.848 1.924 2.755(5) 166 yes

loop_
_geom_torsion_atom_site_label_1
_geom_torsion_atom_site_label_2
_geom_torsion_atom_site_label_3
_geom_torsion_atom_site_label_4
_geom_torsion
_geom_torsion_publ_flag
N2 Cd1 O1 C6 179.2(3) ?
N1 Cd1 O1 C6 -3.3(3) ?
O7 Cd1 O1 C6 -108.1(3) ?
O5 Cd1 O1 C6 106.8(3) yes
O3 Cd1 O1 C6 -0.1(4) ?
N2 Cd1 O3 C7 170.2(3) ?
N1 Cd1 O3 C7 -7.2(3) ?
O1 Cd1 O3 C7 -10.4(4) ?
O7 Cd1 O3 C7 97.7(3) yes
O5 Cd1 O3 C7 -117.5(3) ?
N2 Cd1 O5 C13 7.1(3) ?
N1 Cd1 O5 C13 -168.2(3) ?
O1 Cd1 O5 C13 119.1(3) ?
O7 Cd1 O5 C13 10.3(4) ?
O3 Cd1 O5 C13 -96.2(3) yes
N2 Cd1 O7 C14 3.1(3) ?
N1 Cd1 O7 C14 178.5(3) ?
O1 Cd1 O7 C14 -108.7(3) ?
O5 Cd1 O7 C14 -0.1(4) ?
O3 Cd1 O7 C14 106.3(3) yes
O1 Cd1 N1 C5 -177.8(5) ?
O7 Cd1 N1 C5 -86.3(4) ?
O5 Cd1 N1 C5 92.8(4) ?
O3 Cd1 N1 C5 4.3(4) ?
O1 Cd1 N1 C1 -3.3(4) ?
O7 Cd1 N1 C1 88.2(4) ?
O5 Cd1 N1 C1 -92.7(4) ?
O3 Cd1 N1 C1 178.8(4) ?
O1 Cd1 N2 C12 92.8(4) ?
O7 Cd1 N2 C12 3.6(4) ?
O5 Cd1 N2 C12 -178.4(4) ?
O3 Cd1 N2 C12 -87.6(4) ?
O1 Cd1 N2 C8 -92.7(4) ?
O7 Cd1 N2 C8 178.0(4) ?
O5 Cd1 N2 C8 -4.0(3) ?
O3 Cd1 N2 C8 86.8(4) ?
C5 N1 C1 C2 2.1(7) ?
Cd1 N1 C1 C2 -172.4(3) ?
C5 N1 C1 C6 -176.8(4) ?
Cd1 N1 C1 C6 8.7(6) ?
N1 C1 C2 C3 -3.5(7) ?
C6 C1 C2 C3 175.4(4) ?
C1 C2 C3 C4 2.2(8) ?
C2 C3 C4 C5 0.4(8) ?
C1 N1 C5 C4 0.6(7) ?
Cd1 N1 C5 C4 175.1(4) ?
C1 N1 C5 C7 -176.0(4) ?
Cd1 N1 C5 C7 -1.5(6) ?
C3 C4 C5 N1 -1.8(7) ?
C3 C4 C5 C7 174.5(5) ?
Cd1 O1 C6 O2 -169.0(4) ?
Cd1 O1 C6 C1 8.5(5) ?
N1 C1 C6 O2 166.2(4) ?
C2 C1 C6 O2 -12.7(6) ?
N1 C1 C6 O1 -11.6(6) ?
C2 C1 C6 O1 169.5(4) ?
Cd1 O3 C7 O4 -170.1(4) ?
Cd1 O3 C7 C5 8.8(5) ?
N1 C5 C7 O4 173.7(5) ?
C4 C5 C7 O4 -2.8(7) ?
N1 C5 C7 O3 -5.3(6) ?
C4 C5 C7 O3 178.2(4) ?
C12 N2 C8 C9 -0.6(7) ?
Cd1 N2 C8 C9 -174.9(3) ?
C12 N2 C8 C13 175.5(4) ?
Cd1 N2 C8 C13 1.2(5) ?
N2 C8 C9 C10 2.3(7) ?
C13 C8 C9 C10 -173.5(4) ?
C8 C9 C10 C11 -1.2(7) ?
C9 C10 C11 C12 -1.5(8) ?
C8 N2 C12 C11 -2.3(7) ?
Cd1 N2 C12 C11 172.0(3) ?
C8 N2 C12 C14 176.4(4) ?
Cd1 N2 C12 C14 -9.3(6) ?
C10 C11 C12 N2 3.3(7) ?
C10 C11 C12 C14 -175.3(4) ?
Cd1 O5 C13 O6 169.6(4) ?
Cd1 O5 C13 C8 -8.8(5) ?
N2 C8 C13 O6 -173.1(4) ?
C9 C8 C13 O6 2.9(6) ?
N2 C8 C13 O5 5.5(6) ?
C9 C8 C13 O5 -178.5(4) ?
Cd1 O7 C14 O8 170.0(4) ?
Cd1 O7 C14 C12 -8.5(5) ?
N2 C12 C14 O8 -166.7(4) ?
C11 C12 C14 O8 12.0(7) ?
N2 C12 C14 O7 12.0(6) ?
C11 C12 C14 O7 -169.4(4) ?
C16 N4 C15 N6 -176.8(4) ?
C16 N4 C15 N3 3.7(6) ?
C17 N3 C15 N4 -1.7(7) ?
C17 N3 C15 N6 178.8(4) ?
C17 N5 C16 N7 -179.7(5) ?
C17 N5 C16 N4 -1.4(7) ?
C15 N4 C16 N7 176.1(5) ?
C15 N4 C16 N5 -2.3(8) ?
C16 N5 C17 N8 -177.2(4) ?
C16 N5 C17 N3 3.6(6) ?
C15 N3 C17 N8 178.5(4) ?
C15 N3 C17 N5 -2.3(7) ?
C19 N10 C18 N12 -176.8(5) ?
C19 N10 C18 N9 4.7(8) ?
C20 N9 C18 N12 -179.5(5) ?
C20 N9 C18 N10 -1.0(8) ?
C18 N10 C19 N13 175.7(4) ?
C18 N10 C19 N11 -4.9(6) ?
C20 N11 C19 N13 -178.6(4) ?
C20 N11 C19 N10 2.0(7) ?
C18 N9 C20 N14 178.5(5) ?
C18 N9 C20 N11 -2.3(7) ?
C19 N11 C20 N14 -178.9(5) ?
C19 N11 C20 N9 1.9(7) ?
